data_2221556
loop_
_publ_author_name
'Sert\,celik, Mustafa'
'Tercan, Bar\?i\,s'
'\,Sahin, Ertan'
'Necefo\(glu, Hacali'
'H\"okelek, Tuncer'

_publ_section_title
Diaquabis(<i>N</i>,<i>N</i>-diethylnicotinamide-\k<i>N</i>^1^)bis(4-formylbenzoato-\k<i>O</i>)cobalt(II)
_journal_coeditor_code XU2489
_journal_issue 4
_journal_name_full 'Acta Crystallographica Section E'
_journal_page_first m389
_journal_page_last m390
_journal_paper_doi 10.1107/S1600536809008265
_journal_volume 65
_journal_year 2009
_chemical_formula_iupac '[Co (C8 H5 O3)2 (C10 H14 N2 O)2 (H2 O)2]'
_chemical_formula_moiety 'C36 H42 Co N4 O10'
_chemical_formula_sum 'C36 H42 Co N4 O10'
_chemical_formula_weight 749.67
_chemical_name_systematic
;
Diaquabis(<i>N</i>,<i>N</i>-diethylnicotinamide-\k<i>N</i>^1^)bis(4-
formylbenzoato-\k<i>O</i>)cobalt(II)
;
_space_group_IT_number 2
_symmetry_cell_setting triclinic
_symmetry_space_group_name_Hall '-P 1'
_symmetry_space_group_name_H-M 'P -1'
_atom_sites_solution_hydrogens geom
_atom_sites_solution_primary direct
_atom_sites_solution_secondary difmap
_audit_creation_method SHELXL-97
_cell_angle_alpha 85.433(2)
_cell_angle_beta 78.608(3)
_cell_angle_gamma 68.022(2)
_cell_formula_units_Z 1
_cell_length_a 7.2962(2)
_cell_length_b 8.6863(3)
_cell_length_c 15.9453(5)
_cell_measurement_reflns_used 4172
_cell_measurement_temperature 294(2)
_cell_measurement_theta_max 26.3607
_cell_measurement_theta_min 2.5287
_cell_volume 918.64(5)
_computing_cell_refinement 'CrystalClear (Rigaku/MSC, 2005)'
_computing_data_collection 'CrystalClear (Rigaku/MSC, 2005)'
_computing_data_reduction 'CrystalClear (Rigaku/MSC, 2005)'
_computing_molecular_graphics 'Mercury (Macrae <i>et al.</i>,  2006)'
_computing_publication_material 'WinGX (Farrugia, 1999)'
_computing_structure_refinement 'SHELXL97 (Sheldrick, 2008)'
_computing_structure_solution 'SHELXS97 (Sheldrick, 2008)'
_diffrn_ambient_temperature 294(2)
_diffrn_measured_fraction_theta_full 0.999
_diffrn_measured_fraction_theta_max 0.999
_diffrn_measurement_device_type 'Rigaku R-AXIS RAPID-S'
_diffrn_measurement_method \w
_diffrn_radiation_monochromator graphite
_diffrn_radiation_source 'fine-focus sealed tube'
_diffrn_radiation_type MoK\a
_diffrn_radiation_wavelength 0.71073
_diffrn_reflns_av_R_equivalents 0.0740
_diffrn_reflns_av_sigmaI/netI 0.0563
_diffrn_reflns_limit_h_max 9
_diffrn_reflns_limit_h_min -9
_diffrn_reflns_limit_k_max 10
_diffrn_reflns_limit_k_min -10
_diffrn_reflns_limit_l_max 19
_diffrn_reflns_limit_l_min -19
_diffrn_reflns_number 19487
_diffrn_reflns_theta_full 26.37
_diffrn_reflns_theta_max 26.37
_diffrn_reflns_theta_min 2.53
_diffrn_standards_number 0
_exptl_absorpt_coefficient_mu 0.528
_exptl_absorpt_correction_T_max 0.9256
_exptl_absorpt_correction_T_min 0.8527
_exptl_absorpt_correction_type multi-scan
_exptl_absorpt_process_details '(Blessing, 1995)'
_exptl_crystal_colour red
_exptl_crystal_density_diffrn 1.355
_exptl_crystal_density_method 'not measured'
_exptl_crystal_description prism
_exptl_crystal_F_000 393
_exptl_crystal_size_max 0.35
_exptl_crystal_size_mid 0.25
_exptl_crystal_size_min 0.15
_refine_diff_density_max 1.018
_refine_diff_density_min -0.331
_refine_ls_extinction_method none
_refine_ls_goodness_of_fit_ref 1.068
_refine_ls_hydrogen_treatment mixed
_refine_ls_matrix_type full
_refine_ls_number_parameters 246
_refine_ls_number_reflns 3755
_refine_ls_number_restraints 3
_refine_ls_restrained_S_all 1.239
_refine_ls_R_factor_all 0.0842
_refine_ls_R_factor_gt 0.0688
_refine_ls_shift/su_max 0.000
_refine_ls_shift/su_mean 0.000
_refine_ls_structure_factor_coef Fsqd
_refine_ls_weighting_details 'calc w=1/[\s^2^(Fo^2^)+(0.0999P)^2^+0.5936P] where P=(Fo^2^+2Fc^2^)/3'
_refine_ls_weighting_scheme calc
_refine_ls_wR_factor_gt 0.1816
_refine_ls_wR_factor_ref 0.1947
_reflns_number_gt 3016
_reflns_number_total 3755
_reflns_threshold_expression I>2\s(I)
_cod_data_source_file xu2489.cif
_cod_data_source_block I
_cod_database_code 2221556
_cod_database_fobs_code 2221556

loop_
_symmetry_equiv_pos_as_xyz
'x, y, z'
'-x, -y, -z'

loop_
_atom_site_type_symbol
_atom_site_label
_atom_site_fract_x
_atom_site_fract_y
_atom_site_fract_z
_atom_site_U_iso_or_equiv
_atom_site_adp_type
_atom_site_calc_flag
_atom_site_refinement_flags
_atom_site_occupancy
_atom_site_disorder_assembly
_atom_site_disorder_group
Co Co1 0.5000 0.0000 0.0000 0.0386(3) Uani d S 1 . .
O O1 0.4778(5) -0.1144(4) -0.10591(18) 0.0473(7) Uani d . 1 . .
O O2 0.7579(5) -0.1290(4) -0.1979(2) 0.0555(8) Uani d . 1 . .
O O3 0.0578(8) -0.1907(7) -0.4559(3) 0.0958(15) Uani d . 1 . .
O O4 -0.2309(5) 0.3315(4) -0.1246(2) 0.0585(9) Uani d . 1 . .
O O5 0.2256(5) -0.0208(4) 0.0630(2) 0.0506(8) Uani d D 1 . .
H H51 0.224(10) -0.126(4) 0.080(3) 0.09(2) Uiso d D 1 . .
H H52 0.214(9) 0.033(5) 0.113(2) 0.075(18) Uiso d D 1 . .
N N1 0.3188(5) 0.2363(4) -0.0485(2) 0.0419(8) Uani d . 1 . .
N N2 -0.1116(7) 0.4197(6) -0.2512(3) 0.0609(11) Uani d . 1 . .
C C1 0.5813(6) -0.1268(5) -0.1802(3) 0.0422(9) Uani d . 1 . .
C C2 0.4825(6) -0.1361(5) -0.2530(3) 0.0418(9) Uani d . 1 . .
C C3 0.5824(7) -0.1374(6) -0.3370(3) 0.0496(11) Uani d . 1 . .
H H3 0.7097 -0.1317 -0.3480 0.060 Uiso calc R 1 . .
C C4 0.4938(8) -0.1471(7) -0.4037(3) 0.0570(12) Uani d . 1 . .
H H4 0.5613 -0.1474 -0.4596 0.068 Uiso calc R 1 . .
C C5 0.3035(8) -0.1566(6) -0.3882(3) 0.0546(11) Uani d . 1 . .
C C6 0.2016(7) -0.1530(6) -0.3045(3) 0.0510(11) Uani d . 1 . .
H H6 0.0741 -0.1583 -0.2934 0.061 Uiso calc R 1 . .
C C7 0.2906(7) -0.1417(6) -0.2383(3) 0.0463(10) Uani d . 1 . .
H H7 0.2213 -0.1377 -0.1824 0.056 Uiso calc R 1 . .
C C8 0.2121(10) -0.1698(9) -0.4608(4) 0.0750(16) Uani d . 1 . .
H H81 0.294(9) -0.169(7) -0.522(4) 0.086(19) Uiso d . 1 . .
C C9 0.3415(6) 0.3797(5) -0.0385(3) 0.0439(10) Uani d . 1 . .
H H9 0.4366 0.3784 -0.0070 0.053 Uiso calc R 1 . .
C C10 0.2310(7) 0.5285(6) -0.0724(3) 0.0494(10) Uani d . 1 . .
H H10 0.2502 0.6255 -0.0636 0.059 Uiso calc R 1 . .
C C11 0.0905(7) 0.5306(5) -0.1200(3) 0.0478(10) Uani d . 1 . .
H H11 0.0157 0.6287 -0.1449 0.057 Uiso calc R 1 . .
C C12 0.0637(6) 0.3839(5) -0.1299(3) 0.0426(9) Uani d . 1 . .
C C13 0.1798(6) 0.2402(5) -0.0936(3) 0.0419(9) Uani d . 1 . .
H H13 0.1613 0.1421 -0.1005 0.050 Uiso calc R 1 . .
C C14 -0.1028(7) 0.3743(6) -0.1700(3) 0.0468(10) Uani d . 1 . .
C C15 0.0391(10) 0.4689(8) -0.3107(3) 0.0732(16) Uani d . 1 . .
H H15A 0.1301 0.4851 -0.2785 0.088 Uiso calc R 1 . .
H H15B -0.0288 0.5745 -0.3370 0.088 Uiso calc R 1 . .
C C16 0.1577(13) 0.3470(13) -0.3789(6) 0.136(4) Uani d . 1 . .
H H16A 0.2601 0.3820 -0.4123 0.203 Uiso calc R 1 . .
H H16B 0.0709 0.3392 -0.4151 0.203 Uiso calc R 1 . .
H H16C 0.2193 0.2404 -0.3536 0.203 Uiso calc R 1 . .
C C17 -0.2911(10) 0.4212(8) -0.2844(4) 0.0754(16) Uani d . 1 . .
H H17A -0.4114 0.4706 -0.2420 0.090 Uiso calc R 1 . .
H H17B -0.3049 0.4888 -0.3359 0.090 Uiso calc R 1 . .
C C18 -0.2719(12) 0.2533(8) -0.3035(5) 0.097(2) Uani d . 1 . .
H H18A -0.3828 0.2589 -0.3290 0.146 Uiso calc R 1 . .
H H18B -0.2721 0.1894 -0.2515 0.146 Uiso calc R 1 . .
H H18C -0.1483 0.2014 -0.3424 0.146 Uiso calc R 1 . .

loop_
_atom_site_aniso_label
_atom_site_aniso_U_11
_atom_site_aniso_U_22
_atom_site_aniso_U_33
_atom_site_aniso_U_12
_atom_site_aniso_U_13
_atom_site_aniso_U_23
Co1 0.0376(5) 0.0409(5) 0.0385(5) -0.0145(3) -0.0104(3) 0.0022(3)
O1 0.0497(17) 0.0557(18) 0.0396(16) -0.0214(15) -0.0118(13) 0.0004(13)
O2 0.0445(18) 0.069(2) 0.0525(18) -0.0191(16) -0.0098(14) -0.0061(16)
O3 0.100(3) 0.148(5) 0.068(3) -0.070(3) -0.032(2) 0.002(3)
O4 0.0547(19) 0.070(2) 0.062(2) -0.0353(18) -0.0136(16) 0.0081(17)
O5 0.0472(18) 0.059(2) 0.0508(18) -0.0255(16) -0.0102(14) 0.0031(15)
N1 0.0381(18) 0.0404(19) 0.049(2) -0.0148(15) -0.0127(15) 0.0019(15)
N2 0.065(3) 0.077(3) 0.054(2) -0.036(2) -0.023(2) 0.010(2)
C1 0.043(2) 0.038(2) 0.044(2) -0.0119(18) -0.0106(18) -0.0002(17)
C2 0.044(2) 0.039(2) 0.041(2) -0.0131(18) -0.0086(17) 0.0002(17)
C3 0.044(2) 0.055(3) 0.049(2) -0.018(2) -0.0040(19) -0.001(2)
C4 0.065(3) 0.071(3) 0.037(2) -0.028(3) -0.006(2) -0.001(2)
C5 0.061(3) 0.062(3) 0.045(2) -0.026(2) -0.014(2) 0.000(2)
C6 0.049(3) 0.061(3) 0.048(3) -0.025(2) -0.012(2) 0.001(2)
C7 0.047(2) 0.050(2) 0.041(2) -0.020(2) -0.0047(18) 0.0025(18)
C8 0.083(4) 0.106(5) 0.050(3) -0.046(4) -0.017(3) -0.003(3)
C9 0.041(2) 0.047(2) 0.048(2) -0.0174(19) -0.0145(18) 0.0010(18)
C10 0.054(3) 0.044(2) 0.056(3) -0.023(2) -0.013(2) 0.003(2)
C11 0.049(2) 0.041(2) 0.051(3) -0.016(2) -0.011(2) 0.0079(19)
C12 0.041(2) 0.049(2) 0.038(2) -0.0166(19) -0.0089(17) 0.0038(18)
C13 0.042(2) 0.041(2) 0.044(2) -0.0156(18) -0.0107(17) 0.0020(17)
C14 0.044(2) 0.049(3) 0.049(2) -0.018(2) -0.0126(19) 0.0054(19)
C15 0.087(4) 0.084(4) 0.057(3) -0.040(3) -0.015(3) 0.005(3)
C16 0.109(6) 0.178(9) 0.122(7) -0.066(7) 0.029(5) -0.069(7)
C17 0.082(4) 0.075(4) 0.080(4) -0.032(3) -0.040(3) 0.017(3)
C18 0.134(7) 0.086(5) 0.088(5) -0.046(5) -0.049(5) -0.001(4)

loop_
_atom_type_symbol
_atom_type_description
_atom_type_scat_dispersion_real
_atom_type_scat_dispersion_imag
_atom_type_scat_source
C C 0.0033 0.0016 'International Tables Vol C Tables 4.2.6.8 and 6.1.1.4'
H H 0.0000 0.0000 'International Tables Vol C Tables 4.2.6.8 and 6.1.1.4'
N N 0.0061 0.0033 'International Tables Vol C Tables 4.2.6.8 and 6.1.1.4'
O O 0.0106 0.0060 'International Tables Vol C Tables 4.2.6.8 and 6.1.1.4'
Co Co 0.3494 0.9721 'International Tables Vol C Tables 4.2.6.8 and 6.1.1.4'

loop_
_geom_angle_atom_site_label_1
_geom_angle_atom_site_label_2
_geom_angle_atom_site_label_3
_geom_angle_site_symmetry_1
_geom_angle_site_symmetry_3
_geom_angle
_geom_angle_publ_flag
O1 Co1 O1 2_655 . 180.00(17) ?
O1 Co1 O5 2_655 2_655 88.16(12) ?
O1 Co1 O5 . 2_655 91.84(12) ?
O1 Co1 O5 2_655 . 91.84(12) ?
O1 Co1 O5 . . 88.16(12) ?
O1 Co1 N1 2_655 . 91.25(12) ?
O1 Co1 N1 . . 88.75(12) ?
O1 Co1 N1 2_655 2_655 88.75(12) ?
O1 Co1 N1 . 2_655 91.25(12) ?
O5 Co1 O5 2_655 . 180.00(18) ?
O5 Co1 N1 2_655 . 93.36(12) ?
O5 Co1 N1 . . 86.64(12) ?
O5 Co1 N1 2_655 2_655 86.64(12) ?
O5 Co1 N1 . 2_655 93.36(12) ?
N1 Co1 N1 . 2_655 180.0(2) ?
C1 O1 Co1 . . 127.5(3) ?
Co1 O5 H51 . . 119(4) ?
Co1 O5 H52 . . 97(3) ?
H52 O5 H51 . . 105(3) ?
C9 N1 Co1 . . 123.6(3) ?
C9 N1 C13 . . 117.7(4) ?
C13 N1 Co1 . . 118.6(3) ?
C14 N2 C15 . . 125.4(4) ?
C14 N2 C17 . . 116.9(4) ?
C15 N2 C17 . . 117.6(4) ?
O1 C1 C2 . . 116.9(4) ?
O2 C1 O1 . . 125.1(4) ?
O2 C1 C2 . . 118.0(4) ?
C3 C2 C1 . . 120.0(4) ?
C3 C2 C7 . . 118.7(4) ?
C7 C2 C1 . . 121.3(4) ?
C2 C3 H3 . . 119.9 ?
C4 C3 C2 . . 120.3(4) ?
C4 C3 H3 . . 119.9 ?
C3 C4 C5 . . 120.5(4) ?
C3 C4 H4 . . 119.7 ?
C5 C4 H4 . . 119.7 ?
C4 C5 C8 . . 119.7(5) ?
C6 C5 C4 . . 119.5(4) ?
C6 C5 C8 . . 120.7(5) ?
C5 C6 H6 . . 120.2 ?
C7 C6 C5 . . 119.5(4) ?
C7 C6 H6 . . 120.2 ?
C2 C7 H7 . . 119.3 ?
C6 C7 C2 . . 121.4(4) ?
C6 C7 H7 . . 119.3 ?
O3 C8 C5 . . 126.1(6) ?
O3 C8 H81 . . 116(3) ?
C5 C8 H81 . . 117(3) ?
N1 C9 C10 . . 123.3(4) ?
N1 C9 H9 . . 118.3 ?
C10 C9 H9 . . 118.3 ?
C9 C10 C11 . . 118.5(4) ?
C9 C10 H10 . . 120.7 ?
C11 C10 H10 . . 120.7 ?
C10 C11 H11 . . 120.6 ?
C12 C11 C10 . . 118.8(4) ?
C12 C11 H11 . . 120.6 ?
C11 C12 C14 . . 123.6(4) ?
C13 C12 C11 . . 119.1(4) ?
C13 C12 C14 . . 116.9(4) ?
N1 C13 C12 . . 122.6(4) ?
N1 C13 H13 . . 118.7 ?
C12 C13 H13 . . 118.7 ?
O4 C14 N2 . . 122.1(4) ?
O4 C14 C12 . . 117.9(4) ?
N2 C14 C12 . . 120.0(4) ?
N2 C15 C16 . . 113.8(6) ?
N2 C15 H15A . . 108.8 ?
N2 C15 H15B . . 108.8 ?
C16 C15 H15A . . 108.8 ?
C16 C15 H15B . . 108.8 ?
H15A C15 H15B . . 107.7 ?
C15 C16 H16A . . 109.5 ?
C15 C16 H16B . . 109.5 ?
C15 C16 H16C . . 109.5 ?
H16A C16 H16B . . 109.5 ?
H16A C16 H16C . . 109.5 ?
H16B C16 H16C . . 109.5 ?
N2 C17 H17A . . 109.4 ?
N2 C17 H17B . . 109.4 ?
C18 C17 N2 . . 111.3(5) ?
C18 C17 H17A . . 109.4 ?
C18 C17 H17B . . 109.4 ?
H17A C17 H17B . . 108.0 ?
C17 C18 H18A . . 109.5 ?
C17 C18 H18B . . 109.5 ?
C17 C18 H18C . . 109.5 ?
H18A C18 H18B . . 109.5 ?
H18A C18 H18C . . 109.5 ?
H18B C18 H18C . . 109.5 ?

loop_
_geom_bond_atom_site_label_1
_geom_bond_atom_site_label_2
_geom_bond_site_symmetry_2
_geom_bond_distance
_geom_bond_publ_flag
Co1 O1 . 2.088(3) yes
Co1 O1 2_655 2.088(3) ?
Co1 O5 . 2.121(3) yes
Co1 O5 2_655 2.121(3) ?
Co1 N1 . 2.163(3) yes
Co1 N1 2_655 2.163(3) ?
O1 C1 . 1.262(5) ?
O2 C1 . 1.257(5) ?
O3 C8 . 1.193(7) ?
O4 C14 . 1.219(5) ?
O5 H51 . 0.94(4) ?
O5 H52 . 0.92(2) ?
N1 C9 . 1.341(5) ?
N1 C13 . 1.343(5) ?
N2 C15 . 1.473(7) ?
N2 C17 . 1.501(7) ?
C2 C1 . 1.504(6) ?
C2 C3 . 1.391(6) ?
C2 C7 . 1.392(6) ?
C3 C4 . 1.371(6) ?
C3 H3 . 0.9300 ?
C4 C5 . 1.394(7) ?
C4 H4 . 0.9300 ?
C5 C6 . 1.391(6) ?
C5 C8 . 1.477(7) ?
C6 H6 . 0.9300 ?
C7 C6 . 1.370(6) ?
C7 H7 . 0.9300 ?
C8 H81 . 1.04(6) ?
C9 H9 . 0.9300 ?
C10 C9 . 1.377(6) ?
C10 C11 . 1.385(6) ?
C10 H10 . 0.9300 ?
C11 H11 . 0.9300 ?
C12 C11 . 1.385(6) ?
C12 C13 . 1.378(6) ?
C13 H13 . 0.9300 ?
C14 N2 . 1.330(6) ?
C14 C12 . 1.511(6) ?
C15 C16 . 1.476(9) ?
C15 H15A . 0.9700 ?
C15 H15B . 0.9700 ?
C16 H16A . 0.9600 ?
C16 H16B . 0.9600 ?
C16 H16C . 0.9600 ?
C17 C18 . 1.463(8) ?
C17 H17A . 0.9700 ?
C17 H17B . 0.9700 ?
C18 H18A . 0.9600 ?
C18 H18B . 0.9600 ?
C18 H18C . 0.9600 ?

loop_
_geom_hbond_atom_site_label_D
_geom_hbond_atom_site_label_H
_geom_hbond_atom_site_label_A
_geom_hbond_site_symmetry_A
_geom_hbond_distance_DH
_geom_hbond_distance_HA
_geom_hbond_distance_DA
_geom_hbond_angle_DHA
_geom_hbond_publ_flag
O5 H51 O4 2_555 0.94(4) 1.86(4) 2.787(5) 174(6) yes
O5 H52 O2 2_655 0.92(2) 1.73(4) 2.646(5) 168(6) yes

loop_
_geom_torsion_atom_site_label_1
_geom_torsion_atom_site_label_2
_geom_torsion_atom_site_label_3
_geom_torsion_atom_site_label_4
_geom_torsion_site_symmetry_1
_geom_torsion_site_symmetry_2
_geom_torsion_site_symmetry_3
_geom_torsion_site_symmetry_4
_geom_torsion
_geom_torsion_publ_flag
O5 Co1 O1 C1 2_655 . . . -11.3(4) ?
O5 Co1 O1 C1 . . . . 168.7(4) ?
N1 Co1 O1 C1 . . . . 82.0(4) ?
N1 Co1 O1 C1 2_655 . . . -98.0(4) ?
O1 Co1 N1 C9 2_655 . . . 33.5(3) ?
O1 Co1 N1 C9 . . . . -146.5(3) ?
O1 Co1 N1 C13 2_655 . . . -148.7(3) ?
O1 Co1 N1 C13 . . . . 31.3(3) ?
O5 Co1 N1 C9 2_655 . . . -54.7(3) ?
O5 Co1 N1 C9 . . . . 125.3(3) ?
O5 Co1 N1 C13 2_655 . . . 123.0(3) ?
O5 Co1 N1 C13 . . . . -57.0(3) ?
Co1 O1 C1 O2 . . . . 27.6(6) ?
Co1 O1 C1 C2 . . . . -151.1(3) ?
Co1 N1 C9 C10 . . . . 177.3(3) ?
C13 N1 C9 C10 . . . . -0.5(6) ?
Co1 N1 C13 C12 . . . . -177.2(3) ?
C9 N1 C13 C12 . . . . 0.7(6) ?
C14 N2 C15 C16 . . . . 109.8(7) ?
C17 N2 C15 C16 . . . . -70.5(8) ?
C14 N2 C17 C18 . . . . -77.7(7) ?
C15 N2 C17 C18 . . . . 102.6(6) ?
C3 C2 C1 O1 . . . . 175.2(4) ?
C3 C2 C1 O2 . . . . -3.6(6) ?
C7 C2 C1 O1 . . . . -4.1(6) ?
C7 C2 C1 O2 . . . . 177.1(4) ?
C1 C2 C3 C4 . . . . 179.5(4) ?
C7 C2 C3 C4 . . . . -1.1(7) ?
C1 C2 C7 C6 . . . . -178.9(4) ?
C3 C2 C7 C6 . . . . 1.8(7) ?
C2 C3 C4 C5 . . . . -0.3(7) ?
C3 C4 C5 C6 . . . . 1.2(8) ?
C3 C4 C5 C8 . . . . -179.0(5) ?
C4 C5 C6 C7 . . . . -0.6(8) ?
C8 C5 C6 C7 . . . . 179.6(5) ?
C4 C5 C8 O3 . . . . 174.2(7) ?
C6 C5 C8 O3 . . . . -6.0(10) ?
C2 C7 C6 C5 . . . . -1.0(7) ?
C11 C10 C9 N1 . . . . -0.6(7) ?
C9 C10 C11 C12 . . . . 1.5(7) ?
C13 C12 C11 C10 . . . . -1.2(6) ?
C14 C12 C11 C10 . . . . 171.5(4) ?
C11 C12 C13 N1 . . . . 0.1(6) ?
C14 C12 C13 N1 . . . . -173.1(4) ?
O4 C14 C12 C11 . . . . -114.3(5) ?
O4 C14 C12 C13 . . . . 58.6(6) ?
N2 C14 C12 C11 . . . . 62.5(6) ?
N2 C14 C12 C13 . . . . -124.6(5) ?
O4 C14 N2 C15 . . . . -178.4(5) ?
O4 C14 N2 C17 . . . . 1.9(7) ?
C12 C14 N2 C15 . . . . 5.0(8) ?
C12 C14 N2 C17 . . . . -174.7(4) ?
